data_8000111
loop_
_publ_author_name
'Igashira-Kamiyama, Asako'
'Fujioka, Junji'
'Kodama, Tomoki'
'Kawamoto, Tatsuya'
'Konno, Takumi'

_publ_section_title
;
 Anion-controlled Preparation of Chiral S-Bridged CoIIIPtII2 and
 CoIII2PtII2 Complexes Consisting of
 [Co(D-penicillaminato-N,O,S)2]&#x2212; and [Pt(CH3NH2)2]2+ Units
;
_journal_issue 5
_journal_name_full 'Chemistry Letters'
_journal_page_first 522
_journal_paper_doi 10.1246/cl.2006.522
_journal_volume 35
_journal_year 2006
_chemical_absolute_configuration rm
_chemical_formula_sum 'C24 H72 Cl6 Co2 N8 Na4 O40 Pt2 S4'
_chemical_formula_weight 2053.84
_space_group_IT_number 19
_symmetry_cell_setting orthorhombic
_symmetry_space_group_name_Hall 'P 2ac 2ab'
_symmetry_space_group_name_H-M 'P 21 21 21'
_atom_sites_solution_hydrogens geom
_atom_sites_solution_primary direct
_atom_sites_solution_secondary difmap
_audit_creation_method SHELXL-97
_cell_angle_alpha 90.00
_cell_angle_beta 90.00
_cell_angle_gamma 90.00
_cell_formula_units_Z 4
_cell_length_a 10.8286(16)
_cell_length_b 20.198(2)
_cell_length_c 29.719(3)
_cell_measurement_reflns_used 50876
_cell_measurement_temperature 200(2)
_cell_measurement_theta_max 27.6
_cell_measurement_theta_min 3.0
_cell_volume 6500.0(13)
_computing_cell_refinement PROCESS-AUTO
_computing_data_collection PROCESS-AUTO
_computing_data_reduction CrystalStructure
_computing_publication_material 'CrystalStructure 3.6.0'
_computing_structure_refinement 'SHELXL-97 (Sheldrick, 1997)'
_computing_structure_solution SIR92
_diffrn_ambient_temperature 200(2)
_diffrn_detector_area_resol_mean 10.00
_diffrn_measured_fraction_theta_full 0.997
_diffrn_measured_fraction_theta_max 0.997
_diffrn_measurement_device_type 'Rigaku RAXIS-RAPID'
_diffrn_measurement_method \w
_diffrn_radiation_monochromator graphite
_diffrn_radiation_source 'fine-focus sealed tube'
_diffrn_radiation_type MoK\a
_diffrn_radiation_wavelength 0.71075
_diffrn_reflns_av_R_equivalents 0.0610
_diffrn_reflns_av_sigmaI/netI 0.0519
_diffrn_reflns_limit_h_max 14
_diffrn_reflns_limit_h_min -14
_diffrn_reflns_limit_k_max 25
_diffrn_reflns_limit_k_min -26
_diffrn_reflns_limit_l_max 38
_diffrn_reflns_limit_l_min -38
_diffrn_reflns_number 62387
_diffrn_reflns_theta_full 27.49
_diffrn_reflns_theta_max 27.49
_diffrn_reflns_theta_min 3.08
_exptl_absorpt_coefficient_mu 5.296
_exptl_absorpt_correction_T_max 0.6195
_exptl_absorpt_correction_T_min 0.3088
_exptl_absorpt_correction_type empirical
_exptl_crystal_colour greenish-brown
_exptl_crystal_density_diffrn 2.099
_exptl_crystal_density_method 'not measured'
_exptl_crystal_description block
_exptl_crystal_F_000 4048
_exptl_crystal_size_max 0.29
_exptl_crystal_size_mid 0.10
_exptl_crystal_size_min 0.10
_refine_diff_density_max 0.727
_refine_diff_density_min -0.869
_refine_diff_density_rms 0.121
_refine_ls_abs_structure_details 'Flack H D (1983), Acta Cryst. A39, 876-881'
_refine_ls_abs_structure_Flack -0.013(3)
_refine_ls_extinction_coef 0.00014(3)
_refine_ls_extinction_expression Fc^*^=kFc[1+0.001xFc^2^\l^3^/sin(2\q)]^-1/4^
_refine_ls_extinction_method SHELXL
_refine_ls_goodness_of_fit_ref 1.054
_refine_ls_hydrogen_treatment 'riding model'
_refine_ls_matrix_type full
_refine_ls_number_parameters 813
_refine_ls_number_reflns 14863
_refine_ls_number_restraints 0
_refine_ls_restrained_S_all 1.054
_refine_ls_R_factor_all 0.0340
_refine_ls_R_factor_gt 0.0297
_refine_ls_shift/su_max 0.002
_refine_ls_shift/su_mean 0.000
_refine_ls_structure_factor_coef Fsqd
_refine_ls_weighting_details 'calc w=1/[\s^2^(Fo^2^)+(0.0154P)^2^+8.1586P] where P=(Fo^2^+2Fc^2^)/3'
_refine_ls_weighting_scheme calc
_refine_ls_wR_factor_gt 0.0580
_refine_ls_wR_factor_ref 0.0598
_reflns_number_gt 13868
_reflns_number_total 14863
_reflns_threshold_expression >2sigma(I)
_cod_data_source_file 35-522sup1.cif
_cod_data_source_block '[2](ClO4)2'
_cod_depositor_comments
;
 Marking attached hydrogen atoms.

 Antanas Vaitkus,
 2018-09-03

The following automatic conversions were performed:
'_atom_site_symetry_multiplicity' tag replaced with
'_atom_site_symmetry_multiplicity'.

Automatic conversion script
Id: cif_correct_tags 1440 2010-10-19 06:21:57Z saulius 

The following automatic conversions were performed:

'_symmetry_cell_setting' value 'Orthorhombic' changed to
'orthorhombic' according to
/home/saulius/struct/CIF-dictionaries/cif_core.dic dictionary named
'cif_core.dic' version 2.4.2 from 2011-04-26.

Automatic conversion script
Id: cif_fix_values 1891 2012-01-12 08:04:46Z andrius 
;
_cod_original_cell_volume 6500.0(14)
_cod_original_sg_symbol_H-M P212121
_cod_database_code 8000111

loop_
_symmetry_equiv_pos_as_xyz
'x, y, z'
'x+1/2, -y+1/2, -z'
'-x, y+1/2, -z+1/2'
'-x+1/2, -y, z+1/2'

loop_
_atom_site_label
_atom_site_type_symbol
_atom_site_fract_x
_atom_site_fract_y
_atom_site_fract_z
_atom_site_U_iso_or_equiv
_atom_site_adp_type
_atom_site_occupancy
_atom_site_symmetry_multiplicity
_atom_site_calc_flag
_atom_site_refinement_flags
_atom_site_disorder_assembly
_atom_site_disorder_group
_atom_site_attached_hydrogens
Pt1 Pt 0.628879(17) 0.363200(9) 0.256370(6) 0.01336(5) Uani 1 1 d . E . 0
Pt2 Pt 0.794246(17) 0.491071(9) 0.271180(6) 0.01263(5) Uani 1 1 d . E . 0
Co1 Co 0.72515(6) 0.38978(3) 0.38134(2) 0.01342(14) Uani 1 1 d . . . 0
Co2 Co 0.69553(7) 0.46550(3) 0.14705(2) 0.01508(14) Uani 1 1 d . . . 0
S1 S 0.72694(11) 0.32172(6) 0.32042(4) 0.0144(2) Uani 1 1 d . E . 0
S2 S 0.71540(11) 0.48783(6) 0.34373(4) 0.0139(2) Uani 1 1 d . E . 0
S3 S 0.55374(11) 0.42555(6) 0.19624(4) 0.0156(2) Uani 1 1 d . E . 0
S4 S 0.85289(11) 0.47368(6) 0.19683(4) 0.0145(2) Uani 1 1 d . E . 0
N1 N 0.7130(4) 0.3082(2) 0.41729(14) 0.0194(9) Uani 1 1 d . E . 0
H1 H 0.7847 0.2838 0.4157 0.023 Uiso 1 1 calc R . . 0
H2 H 0.6955 0.3174 0.4469 0.023 Uiso 1 1 calc R . . 0
N2 N 0.7380(4) 0.4465(2) 0.43436(13) 0.0188(9) Uani 1 1 d . E . 0
H3 H 0.6667 0.4705 0.4386 0.023 Uiso 1 1 calc R . . 0
H4 H 0.7540 0.4220 0.4598 0.023 Uiso 1 1 calc R . . 0
N3 N 0.5662(4) 0.4529(2) 0.10183(14) 0.0210(10) Uani 1 1 d . E . 0
H5 H 0.5019 0.4819 0.1063 0.025 Uiso 1 1 calc R . . 0
H6 H 0.5969 0.4585 0.0732 0.025 Uiso 1 1 calc R . . 0
N4 N 0.8146(4) 0.5046(2) 0.10496(13) 0.0190(9) Uani 1 1 d . F . 0
H7 H 0.8798 0.4765 0.0998 0.023 Uiso 1 1 calc R . . 0
H8 H 0.7777 0.5150 0.0780 0.023 Uiso 1 1 calc R . . 0
N5 N 0.4891(4) 0.4072(2) 0.29245(13) 0.0162(9) Uani 1 1 d . . . 0
H9 H 0.5086 0.4056 0.3226 0.019 Uiso 1 1 calc R A 1 0
H10 H 0.4841 0.4511 0.2843 0.019 Uiso 1 1 calc R A 1 0
N6 N 0.7614(4) 0.3145(2) 0.21912(14) 0.0194(9) Uani 1 1 d . . . 0
H11 H 0.7659 0.3345 0.1914 0.023 Uiso 1 1 calc R B 1 0
H12 H 0.8364 0.3207 0.2330 0.023 Uiso 1 1 calc R B 1 0
N7 N 0.6512(3) 0.55509(18) 0.25610(13) 0.0140(8) Uani 1 1 d . . . 0
H13 H 0.6418 0.5560 0.2253 0.017 Uiso 1 1 calc R C 1 0
H14 H 0.5797 0.5379 0.2680 0.017 Uiso 1 1 calc R C 1 0
N8 N 0.9430(4) 0.4328(2) 0.28703(14) 0.0188(9) Uani 1 1 d . . . 0
H15 H 0.9337 0.4183 0.3162 0.023 Uiso 1 1 calc R D 1 0
H16 H 0.9415 0.3961 0.2687 0.023 Uiso 1 1 calc R D 1 0
C1 C 0.6529(4) 0.2483(2) 0.34868(17) 0.0180(11) Uani 1 1 d . . . 0
C2 C 0.6085(5) 0.2731(2) 0.39505(17) 0.0192(11) Uani 1 1 d . E . 0
H17 H 0.5792 0.2354 0.4140 0.023 Uiso 1 1 calc R . . 0
C3 C 0.5078(5) 0.3255(2) 0.39033(17) 0.0177(11) Uani 1 1 d . . . 0
C4 C 0.7527(5) 0.1954(3) 0.3535(2) 0.0294(13) Uani 1 1 d . E . 0
H18 H 0.7528 0.1671 0.3267 0.035 Uiso 1 1 calc R . . 0
H19 H 0.7358 0.1684 0.3802 0.035 Uiso 1 1 calc R . . 0
H20 H 0.8335 0.2167 0.3567 0.035 Uiso 1 1 calc R . . 0
C5 C 0.5447(5) 0.2197(3) 0.32084(19) 0.0263(12) Uani 1 1 d . E . 0
H21 H 0.4676 0.2414 0.3298 0.032 Uiso 1 1 calc R . . 0
H22 H 0.5382 0.1720 0.3263 0.032 Uiso 1 1 calc R . . 0
H23 H 0.5598 0.2276 0.2888 0.032 Uiso 1 1 calc R . . 0
C6 C 0.8007(5) 0.5391(2) 0.38632(16) 0.0174(10) Uani 1 1 d . . . 0
C7 C 0.8425(4) 0.4900(3) 0.42316(15) 0.0184(10) Uani 1 1 d . E . 0
H24 H 0.8713 0.5143 0.4505 0.022 Uiso 1 1 calc R . . 0
C8 C 0.9429(5) 0.4451(2) 0.40569(17) 0.0185(11) Uani 1 1 d . . . 0
C9 C 0.7067(6) 0.5884(3) 0.40574(18) 0.0342(15) Uani 1 1 d . E . 0
H25 H 0.7077 0.6292 0.3879 0.041 Uiso 1 1 calc R . . 0
H26 H 0.7284 0.5986 0.4370 0.041 Uiso 1 1 calc R . . 0
H27 H 0.6239 0.5688 0.4047 0.041 Uiso 1 1 calc R . . 0
C10 C 0.9087(5) 0.5782(3) 0.36567(19) 0.0281(13) Uani 1 1 d . E . 0
H28 H 0.9842 0.5515 0.3672 0.034 Uiso 1 1 calc R . . 0
H29 H 0.9207 0.6195 0.3825 0.034 Uiso 1 1 calc R . . 0
H30 H 0.8901 0.5885 0.3342 0.034 Uiso 1 1 calc R . . 0
C11 C 0.4573(5) 0.3789(3) 0.15419(17) 0.0203(11) Uani 1 1 d . . . 0
C12 C 0.5271(5) 0.3841(2) 0.10938(16) 0.0168(11) Uani 1 1 d . E . 0
H31 H 0.4739 0.3685 0.0840 0.020 Uiso 1 1 calc R . . 0
C13 C 0.6475(5) 0.3453(3) 0.11058(16) 0.0193(11) Uani 1 1 d . . . 0
C14 C 0.3327(5) 0.4149(3) 0.15142(18) 0.0289(13) Uani 1 1 d . F . 0
H32 H 0.2757 0.3960 0.1736 0.035 Uiso 1 1 calc R . . 0
H33 H 0.2981 0.4095 0.1212 0.035 Uiso 1 1 calc R . . 0
H34 H 0.3448 0.4621 0.1577 0.035 Uiso 1 1 calc R . . 0
C15 C 0.4339(5) 0.3077(3) 0.16762(19) 0.0261(12) Uani 1 1 d . F . 0
H35 H 0.5001 0.2796 0.1558 0.031 Uiso 1 1 calc R . . 0
H36 H 0.3545 0.2932 0.1553 0.031 Uiso 1 1 calc R . . 0
H37 H 0.4320 0.3043 0.2005 0.031 Uiso 1 1 calc R . . 0
C16 C 0.9365(5) 0.5447(3) 0.16936(17) 0.0199(11) Uani 1 1 d . . . 0
C17 C 0.8551(5) 0.5651(2) 0.12917(17) 0.0190(11) Uani 1 1 d . F . 0
H38 H 0.9008 0.5956 0.1086 0.023 Uiso 1 1 calc R . . 0
C18 C 0.7364(5) 0.5972(2) 0.14606(16) 0.0167(11) Uani 1 1 d . . . 0
C19 C 0.9577(5) 0.6025(3) 0.20126(19) 0.0269(13) Uani 1 1 d . F . 0
H39 H 0.8874 0.6329 0.1996 0.032 Uiso 1 1 calc R . . 0
H40 H 1.0333 0.6259 0.1926 0.032 Uiso 1 1 calc R . . 0
H41 H 0.9659 0.5858 0.2321 0.032 Uiso 1 1 calc R . . 0
C20 C 1.0606(5) 0.5179(3) 0.15256(18) 0.0280(13) Uani 1 1 d . F . 0
H42 H 1.1229 0.5229 0.1762 0.034 Uiso 1 1 calc R . . 0
H43 H 1.0863 0.5426 0.1258 0.034 Uiso 1 1 calc R . . 0
H44 H 1.0519 0.4709 0.1449 0.034 Uiso 1 1 calc R . . 0
C21 C 0.3662(5) 0.3758(3) 0.28569(19) 0.0321(13) Uani 1 1 d . E . 0
H45 H 0.3244 0.3968 0.2601 0.039 Uiso 1 1 calc R . . 0
H46 H 0.3161 0.3815 0.3129 0.039 Uiso 1 1 calc R . . 0
H47 H 0.3770 0.3285 0.2796 0.039 Uiso 1 1 calc R . . 0
C22 C 0.7441(5) 0.2419(3) 0.2119(2) 0.0333(14) Uani 1 1 d . E . 0
H48 H 0.7841 0.2174 0.2364 0.040 Uiso 1 1 calc R . . 0
H49 H 0.7811 0.2290 0.1831 0.040 Uiso 1 1 calc R . . 0
H50 H 0.6557 0.2315 0.2115 0.040 Uiso 1 1 calc R . . 0
C23 C 0.6640(5) 0.6242(2) 0.2722(2) 0.0304(13) Uani 1 1 d . F . 0
H51 H 0.6281 0.6281 0.3023 0.036 Uiso 1 1 calc R . . 0
H52 H 0.6207 0.6541 0.2515 0.036 Uiso 1 1 calc R . . 0
H53 H 0.7517 0.6362 0.2733 0.036 Uiso 1 1 calc R . . 0
C24 C 1.0669(5) 0.4646(3) 0.2829(2) 0.0357(15) Uani 1 1 d . E . 0
H54 H 1.0995 0.4570 0.2525 0.043 Uiso 1 1 calc R . . 0
H55 H 1.1233 0.4452 0.3051 0.043 Uiso 1 1 calc R . . 0
H56 H 1.0594 0.5122 0.2883 0.043 Uiso 1 1 calc R . . 0
O1 O 0.5509(3) 0.38490(16) 0.38496(11) 0.0166(7) Uani 1 1 d . E 2 0
O2 O 0.3975(3) 0.31255(17) 0.39035(13) 0.0236(8) Uani 1 1 d . . . 0
O3 O 0.9025(3) 0.39410(16) 0.38295(11) 0.0149(7) Uani 1 1 d . E 2 0
O4 O 1.0535(3) 0.45642(18) 0.41081(13) 0.0236(8) Uani 1 1 d . . . 0
O5 O 0.7379(3) 0.37712(16) 0.12989(11) 0.0191(8) Uani 1 1 d . E . 0
O6 O 0.6585(3) 0.28899(18) 0.09648(13) 0.0257(9) Uani 1 1 d . . . 0
O7 O 0.6513(3) 0.55553(16) 0.15778(11) 0.0173(7) Uani 1 1 d . F 2 0
O8 O 0.7266(4) 0.65730(17) 0.14923(13) 0.0284(9) Uani 1 1 d . . . 0
Na1 Na 0.22966(19) 0.24093(10) 0.40256(7) 0.0240(5) Uani 1 1 d . . . 0
Na2 Na 0.25187(19) 0.40445(10) 0.40375(7) 0.0256(5) Uani 1 1 d . . . 0
Na3 Na 0.8697(2) 0.26749(11) 0.07199(8) 0.0326(5) Uani 1 1 d . . . 0
Na4 Na 0.5897(2) 0.20013(14) 0.05465(11) 0.0577(9) Uani 1 1 d . . . 0
Cl1 Cl 0.41418(13) 0.12583(7) 0.46979(4) 0.0274(3) Uani 1 1 d . . . 0
Cl2 Cl -0.02879(14) 0.17224(7) 0.46509(5) 0.0290(3) Uani 1 1 d . . . 0
Cl3 Cl 0.34099(13) 0.56152(7) 0.33492(5) 0.0343(3) Uani 1 1 d . E . 0
Cl4 Cl 0.82440(12) 0.22900(6) -0.03064(5) 0.0268(3) Uani 1 1 d . . . 0
Cl5 Cl 0.98059(13) 0.41908(7) 0.01832(4) 0.0260(3) Uani 1 1 d . E . 0
Cl6 Cl 1.09344(12) 0.27295(7) 0.23522(5) 0.0298(3) Uani 1 1 d . . . 0
O9 O 0.3500(7) 0.1770(3) 0.4492(2) 0.103(3) Uani 1 1 d . E . 0
O10 O 0.5338(6) 0.1255(3) 0.4503(2) 0.086(2) Uani 1 1 d . E . 0
O11 O 0.4250(4) 0.1397(2) 0.51667(13) 0.0459(12) Uani 1 1 d . E . 0
O12 O 0.3549(6) 0.0637(3) 0.46498(19) 0.0767(19) Uani 1 1 d . E . 0
O13 O 0.0278(4) 0.1996(2) 0.42560(13) 0.0369(10) Uani 1 1 d . E . 0
O14 O 0.0362(6) 0.1889(4) 0.50391(18) 0.098(2) Uani 1 1 d . E . 0
O15 O -0.1513(4) 0.1981(3) 0.46856(16) 0.0556(14) Uani 1 1 d . E . 0
O16 O -0.0372(7) 0.1028(2) 0.4602(2) 0.094(3) Uani 1 1 d . E . 0
O17 O 0.3312(5) 0.5004(2) 0.35818(17) 0.0645(16) Uani 1 1 d . . . 0
O18 O 0.3864(5) 0.5487(2) 0.29012(15) 0.0507(13) Uani 1 1 d . . . 0
O19 O 0.4248(5) 0.6062(3) 0.3576(2) 0.0729(17) Uani 1 1 d . . . 0
O20 O 0.2222(4) 0.5925(2) 0.33319(15) 0.0406(11) Uani 1 1 d . . . 0
O21 O 0.7303(4) 0.2593(2) -0.00264(14) 0.0370(10) Uani 1 1 d . . . 0
O22 O 0.9311(4) 0.2151(2) -0.00297(15) 0.0465(12) Uani 1 1 d . . . 0
O23 O 0.8625(5) 0.2728(2) -0.06547(14) 0.0472(12) Uani 1 1 d . . . 0
O24 O 0.7779(5) 0.1688(2) -0.04871(17) 0.0546(14) Uani 1 1 d . E . 0
O25 O 0.9037(5) 0.3645(3) 0.02940(18) 0.0720(18) Uani 1 1 d . . . 0
O26 O 1.0538(4) 0.4375(2) 0.05574(15) 0.0498(13) Uani 1 1 d . . . 0
O27 O 0.9029(4) 0.4733(2) 0.00540(15) 0.0465(12) Uani 1 1 d . . . 0
O28 O 1.0574(4) 0.4018(2) -0.01865(15) 0.0448(12) Uani 1 1 d . . . 0
O29 O 1.1009(7) 0.3345(3) 0.2118(2) 0.093(2) Uani 1 1 d . . . 0
O30 O 0.9968(4) 0.2813(3) 0.26740(16) 0.0588(14) Uani 1 1 d . . . 0
O31 O 1.2035(4) 0.2605(2) 0.25977(19) 0.0595(14) Uani 1 1 d . . . 0
O32 O 1.0676(5) 0.2210(3) 0.20545(17) 0.0653(16) Uani 1 1 d . . . 0
O33 O 0.1210(4) 0.31954(18) 0.35604(12) 0.0294(9) Uani 1 1 d . . . 2
O34 O 0.1876(4) 0.32421(18) 0.45764(12) 0.0268(9) Uani 1 1 d . . . 2
O35 O 0.3513(4) 0.4600(2) 0.46028(16) 0.0477(13) Uani 1 1 d . . . 2
O36 O 0.7891(5) 0.16011(19) 0.07859(14) 0.0408(11) Uani 1 1 d . . . 2
O37 O 1.0510(5) 0.2782(4) 0.10943(19) 0.092(2) Uani 1 1 d . . . 2
O38 O 0.8910(4) 0.0607(2) 0.02865(15) 0.0389(11) Uani 1 1 d . . . 2
O39 O 0.6886(5) 0.0003(3) 0.44618(17) 0.0704(16) Uani 1 1 d . . . 2
O40 O 0.6237(4) 0.4026(2) 0.01173(13) 0.0363(10) Uani 1 1 d . . . 2

loop_
_atom_site_aniso_label
_atom_site_aniso_U_11
_atom_site_aniso_U_22
_atom_site_aniso_U_33
_atom_site_aniso_U_23
_atom_site_aniso_U_13
_atom_site_aniso_U_12
Pt1 0.01235(9) 0.01464(8) 0.01308(9) -0.00091(8) -0.00005(7) -0.00043(7)
Pt2 0.01273(9) 0.01367(8) 0.01150(9) -0.00015(7) -0.00009(7) -0.00050(7)
Co1 0.0125(3) 0.0156(3) 0.0121(3) 0.0018(3) 0.0004(3) 0.0005(3)
Co2 0.0170(4) 0.0168(3) 0.0115(3) -0.0012(3) 0.0005(3) 0.0009(3)
S1 0.0131(6) 0.0157(6) 0.0144(6) -0.0003(5) 0.0005(5) 0.0004(5)
S2 0.0156(6) 0.0157(5) 0.0103(5) -0.0004(5) -0.0003(4) 0.0003(5)
S3 0.0148(6) 0.0186(6) 0.0136(6) -0.0007(5) -0.0011(5) 0.0016(5)
S4 0.0148(6) 0.0163(6) 0.0123(6) -0.0007(5) 0.0014(5) 0.0003(5)
N1 0.016(2) 0.022(2) 0.020(2) 0.0002(18) 0.0009(18) 0.0012(19)
N2 0.024(2) 0.019(2) 0.013(2) 0.0030(18) 0.0055(17) 0.0032(18)
N3 0.021(2) 0.029(2) 0.013(2) 0.001(2) 0.0018(18) 0.0029(19)
N4 0.020(2) 0.023(2) 0.014(2) -0.0011(19) 0.0030(16) 0.0000(19)
N5 0.017(2) 0.017(2) 0.015(2) -0.0003(18) -0.0005(17) 0.0025(17)
N6 0.019(2) 0.022(2) 0.017(2) -0.0032(18) 0.0032(17) 0.0017(17)
N7 0.013(2) 0.0143(18) 0.015(2) 0.0018(17) -0.0007(16) 0.0030(15)
N8 0.019(2) 0.022(2) 0.015(2) 0.0011(18) -0.0031(17) -0.0006(18)
C1 0.014(3) 0.017(2) 0.023(3) 0.003(2) 0.000(2) -0.001(2)
C2 0.017(3) 0.022(3) 0.018(3) 0.002(2) 0.002(2) -0.002(2)
C3 0.019(3) 0.017(2) 0.017(3) 0.000(2) 0.003(2) -0.001(2)
C4 0.033(3) 0.023(3) 0.032(3) 0.007(3) 0.004(3) 0.006(2)
C5 0.025(3) 0.023(3) 0.031(3) -0.005(3) -0.001(2) -0.008(2)
C6 0.024(3) 0.012(2) 0.015(2) 0.000(2) -0.004(2) -0.001(2)
C7 0.024(3) 0.022(2) 0.009(2) -0.003(2) -0.0040(18) 0.000(2)
C8 0.022(3) 0.019(3) 0.014(2) 0.007(2) -0.001(2) 0.001(2)
C9 0.053(4) 0.030(3) 0.020(3) -0.007(3) -0.003(3) 0.023(3)
C10 0.033(3) 0.027(3) 0.024(3) 0.008(3) -0.008(2) -0.010(3)
C11 0.017(3) 0.026(3) 0.018(3) -0.001(2) -0.001(2) -0.004(2)
C12 0.019(3) 0.021(3) 0.011(2) -0.003(2) -0.004(2) -0.002(2)
C13 0.020(3) 0.026(3) 0.012(2) 0.000(2) 0.002(2) 0.001(2)
C14 0.018(3) 0.053(4) 0.016(3) -0.005(3) -0.004(2) 0.005(3)
C15 0.025(3) 0.030(3) 0.024(3) -0.005(3) -0.002(2) -0.004(2)
C16 0.021(3) 0.022(3) 0.017(3) -0.001(2) 0.008(2) -0.004(2)
C17 0.020(3) 0.017(2) 0.019(3) 0.000(2) 0.006(2) 0.001(2)
C18 0.020(3) 0.022(3) 0.008(2) 0.002(2) -0.0031(19) 0.001(2)
C19 0.026(3) 0.022(3) 0.033(3) -0.002(3) 0.005(2) -0.009(2)
C20 0.020(3) 0.037(3) 0.027(3) 0.003(3) 0.007(2) 0.004(3)
C21 0.012(3) 0.046(4) 0.038(3) -0.005(3) 0.004(2) -0.001(3)
C22 0.025(3) 0.027(3) 0.048(4) -0.016(3) 0.005(3) 0.004(2)
C23 0.030(3) 0.019(3) 0.043(3) -0.008(3) 0.000(3) 0.004(2)
C24 0.013(3) 0.045(3) 0.049(4) 0.004(3) -0.004(3) 0.004(3)
O1 0.0145(18) 0.0180(17) 0.0172(18) 0.0044(15) 0.0001(14) 0.0018(14)
O2 0.0131(19) 0.0253(19) 0.033(2) -0.0004(17) 0.0050(15) -0.0026(15)
O3 0.0132(18) 0.0153(16) 0.0163(17) -0.0005(15) -0.0008(13) 0.0000(14)
O4 0.0156(19) 0.0245(19) 0.031(2) 0.0016(17) -0.0058(16) -0.0024(16)
O5 0.0219(19) 0.0215(19) 0.0141(17) -0.0042(15) 0.0024(14) 0.0022(15)
O6 0.030(2) 0.0195(19) 0.027(2) -0.0111(17) 0.0042(16) -0.0007(16)
O7 0.0182(19) 0.0161(17) 0.0176(18) 0.0019(15) 0.0007(14) 0.0017(15)
O8 0.032(2) 0.0176(18) 0.035(2) 0.0032(17) 0.0048(18) 0.0037(17)
Na1 0.0223(12) 0.0195(10) 0.0303(12) -0.0020(9) 0.0011(9) 0.0002(9)
Na2 0.0239(11) 0.0250(11) 0.0279(12) -0.0005(10) 0.0001(9) 0.0016(9)
Na3 0.0321(13) 0.0337(12) 0.0321(12) 0.0065(11) 0.0012(11) -0.0052(11)
Na4 0.0275(14) 0.0519(17) 0.094(2) -0.0517(17) 0.0073(14) -0.0078(13)
Cl1 0.0333(8) 0.0284(7) 0.0204(7) 0.0034(6) -0.0032(5) -0.0013(6)
Cl2 0.0345(8) 0.0317(7) 0.0209(7) 0.0025(6) 0.0070(6) 0.0032(6)
Cl3 0.0269(8) 0.0318(7) 0.0443(9) 0.0056(7) 0.0118(6) 0.0073(6)
Cl4 0.0288(7) 0.0252(7) 0.0263(7) -0.0023(6) 0.0058(6) 0.0042(6)
Cl5 0.0328(8) 0.0240(7) 0.0211(7) -0.0028(6) 0.0029(6) -0.0017(6)
Cl6 0.0268(7) 0.0303(7) 0.0323(8) -0.0035(6) 0.0000(6) 0.0071(6)
O9 0.143(7) 0.091(5) 0.075(4) 0.019(4) -0.047(4) 0.059(5)
O10 0.070(4) 0.095(5) 0.092(5) 0.006(4) 0.049(4) -0.005(4)
O11 0.066(3) 0.055(3) 0.017(2) 0.005(2) -0.0062(19) -0.019(3)
O12 0.107(5) 0.063(4) 0.060(4) -0.022(3) 0.012(4) -0.052(4)
O13 0.038(2) 0.046(3) 0.027(2) 0.006(2) 0.0104(19) -0.013(2)
O14 0.069(4) 0.194(8) 0.031(3) 0.002(4) -0.022(3) -0.004(5)
O15 0.042(3) 0.080(4) 0.045(3) 0.023(3) 0.017(2) 0.019(3)
O16 0.187(7) 0.024(3) 0.072(4) 0.009(3) 0.068(5) 0.006(4)
O17 0.083(4) 0.046(3) 0.065(3) 0.029(3) 0.032(3) 0.021(3)
O18 0.055(3) 0.058(3) 0.039(3) 0.012(2) 0.024(2) 0.019(3)
O19 0.035(3) 0.083(4) 0.101(5) -0.021(4) -0.008(3) -0.013(3)
O20 0.024(2) 0.042(2) 0.056(3) -0.006(2) 0.004(2) 0.009(2)
O21 0.032(3) 0.040(2) 0.038(2) -0.013(2) 0.0113(19) 0.009(2)
O22 0.037(3) 0.062(3) 0.041(3) 0.004(2) -0.004(2) 0.018(2)
O23 0.068(3) 0.038(2) 0.035(3) 0.012(2) 0.016(2) 0.014(2)
O24 0.049(3) 0.043(3) 0.072(4) -0.030(3) 0.014(3) -0.012(2)
O25 0.091(5) 0.054(3) 0.071(4) 0.030(3) -0.001(3) -0.040(3)
O26 0.049(3) 0.066(3) 0.035(3) -0.021(3) -0.014(2) 0.010(3)
O27 0.052(3) 0.049(3) 0.039(3) -0.006(2) -0.009(2) 0.021(2)
O28 0.050(3) 0.048(3) 0.037(3) -0.014(2) 0.015(2) 0.007(2)
O29 0.140(6) 0.050(3) 0.088(5) 0.030(3) -0.004(4) 0.009(4)
O30 0.036(3) 0.101(4) 0.039(3) -0.014(3) 0.008(2) 0.013(3)
O31 0.033(3) 0.055(3) 0.091(4) -0.015(3) -0.028(3) 0.008(2)
O32 0.077(4) 0.064(3) 0.056(3) -0.038(3) -0.027(3) 0.019(3)
O33 0.030(2) 0.031(2) 0.028(2) 0.0021(18) -0.0016(18) 0.0069(18)
O34 0.029(2) 0.029(2) 0.0219(19) -0.0015(17) 0.0004(17) -0.0027(18)
O35 0.060(3) 0.034(2) 0.049(3) -0.005(2) -0.027(2) -0.004(2)
O36 0.055(3) 0.030(2) 0.037(2) 0.0078(19) 0.007(2) -0.006(2)
O37 0.052(4) 0.175(7) 0.049(4) 0.011(4) -0.013(3) -0.020(4)
O38 0.040(3) 0.031(2) 0.046(3) 0.004(2) -0.003(2) 0.000(2)
O39 0.065(4) 0.089(4) 0.057(3) -0.018(3) -0.002(3) 0.002(4)
O40 0.041(3) 0.039(2) 0.029(2) 0.0037(19) 0.013(2) 0.005(2)

loop_
_atom_type_symbol
_atom_type_description
_atom_type_scat_dispersion_real
_atom_type_scat_dispersion_imag
_atom_type_scat_source
C C 0.0033 0.0016 'International Tables Vol C Tables 4.2.6.8 and 6.1.1.4'
H H 0.0000 0.0000 'International Tables Vol C Tables 4.2.6.8 and 6.1.1.4'
N N 0.0061 0.0033 'International Tables Vol C Tables 4.2.6.8 and 6.1.1.4'
S S 0.1246 0.1234 'International Tables Vol C Tables 4.2.6.8 and 6.1.1.4'
O O 0.0106 0.0060 'International Tables Vol C Tables 4.2.6.8 and 6.1.1.4'
Cl Cl 0.1484 0.1585 'International Tables Vol C Tables 4.2.6.8 and 6.1.1.4'
Co Co 0.3494 0.9721 'International Tables Vol C Tables 4.2.6.8 and 6.1.1.4'
Pt Pt -1.7033 8.3905 'International Tables Vol C Tables 4.2.6.8 and 6.1.1.4'
Na Na 0.0362 0.0249 'International Tables Vol C Tables 4.2.6.8 and 6.1.1.4'

loop_
_geom_angle_atom_site_label_1
_geom_angle_atom_site_label_2
_geom_angle_atom_site_label_3
_geom_angle
_geom_angle_site_symmetry_1
_geom_angle_site_symmetry_3
N5 Pt1 N6 176.43(16) . .
N5 Pt1 S3 84.80(12) . .
N6 Pt1 S3 95.11(12) . .
N5 Pt1 S1 93.72(12) . .
N6 Pt1 S1 87.13(12) . .
S3 Pt1 S1 167.63(4) . .
N5 Pt1 Pt2 89.50(11) . .
N6 Pt1 Pt2 94.02(11) . .
S3 Pt1 Pt2 82.17(3) . .
S1 Pt1 Pt2 85.55(3) . .
N8 Pt2 N7 176.32(16) . .
N8 Pt2 S2 93.41(12) . .
N7 Pt2 S2 86.75(11) . .
N8 Pt2 S4 85.24(12) . .
N7 Pt2 S4 95.34(11) . .
S2 Pt2 S4 168.29(4) . .
N8 Pt2 Pt1 90.46(12) . .
N7 Pt2 Pt1 93.22(10) . .
S2 Pt2 Pt1 84.16(3) . .
S4 Pt2 Pt1 84.22(3) . .
O1 Co1 O3 175.30(14) . .
O1 Co1 N2 93.18(16) . .
O3 Co1 N2 83.24(16) . .
O1 Co1 N1 81.89(16) . .
O3 Co1 N1 95.23(16) . .
N2 Co1 N1 93.33(17) . .
O1 Co1 S1 91.28(11) . .
O3 Co1 S1 92.22(10) . .
N2 Co1 S1 175.28(13) . .
N1 Co1 S1 85.78(13) . .
O1 Co1 S2 91.55(11) . .
O3 Co1 S2 91.09(11) . .
N2 Co1 S2 83.64(13) . .
N1 Co1 S2 172.63(13) . .
S1 Co1 S2 97.78(5) . .
O7 Co2 O5 174.15(15) . .
O7 Co2 N3 93.40(17) . .
O5 Co2 N3 82.36(17) . .
O7 Co2 N4 83.55(16) . .
O5 Co2 N4 92.77(16) . .
N3 Co2 N4 94.85(17) . .
O7 Co2 S4 90.57(11) . .
O5 Co2 S4 93.56(11) . .
N3 Co2 S4 175.66(14) . .
N4 Co2 S4 83.84(12) . .
O7 Co2 S3 93.53(11) . .
O5 Co2 S3 90.12(11) . .
N3 Co2 S3 84.96(13) . .
N4 Co2 S3 177.06(13) . .
S4 Co2 S3 96.56(5) . .
C1 S1 Co1 96.72(16) . .
C1 S1 Pt1 116.89(16) . .
Co1 S1 Pt1 115.36(5) . .
C6 S2 Co1 97.25(15) . .
C6 S2 Pt2 115.45(17) . .
Co1 S2 Pt2 117.64(5) . .
C11 S3 Co2 97.22(16) . .
C11 S3 Pt1 115.59(16) . .
Co2 S3 Pt1 116.72(5) . .
C16 S4 Co2 97.72(17) . .
C16 S4 Pt2 115.36(16) . .
Co2 S4 Pt2 115.25(5) . .
C2 N1 Co1 102.0(3) . .
C7 N2 Co1 102.9(3) . .
C12 N3 Co2 103.0(3) . .
C17 N4 Co2 102.5(3) . .
C21 N5 Pt1 113.8(3) . .
C21 N5 O1 105.8(3) . .
Pt1 N5 O1 105.09(17) . .
C22 N6 Pt1 117.3(3) . .
C22 N6 O5 106.3(3) . .
Pt1 N6 O5 102.58(17) . .
C23 N7 Pt2 116.7(3) . .
C23 N7 O7 108.6(3) . .
Pt2 N7 O7 102.61(16) . .
C24 N8 Pt2 116.2(3) . .
C24 N8 O3 108.9(3) . .
Pt2 N8 O3 104.73(17) . .
C4 C1 C2 111.3(4) . .
C4 C1 C5 108.9(4) . .
C2 C1 C5 111.3(4) . .
C4 C1 S1 107.0(3) . .
C2 C1 S1 106.0(3) . .
C5 C1 S1 112.2(4) . .
N1 C2 C3 104.7(4) . .
N1 C2 C1 108.3(4) . .
C3 C2 C1 111.4(4) . .
O2 C3 O1 123.3(5) . .
O2 C3 C2 123.4(5) . .
O1 C3 C2 113.3(4) . .
C9 C6 C10 108.8(4) . .
C9 C6 C7 110.1(4) . .
C10 C6 C7 112.9(4) . .
C9 C6 S2 106.5(4) . .
C10 C6 S2 112.8(3) . .
C7 C6 S2 105.5(3) . .
N2 C7 C8 105.9(4) . .
N2 C7 C6 108.6(4) . .
C8 C7 C6 110.7(4) . .
O4 C8 O3 122.5(5) . .
O4 C8 C7 123.2(5) . .
O3 C8 C7 114.2(4) . .
C15 C11 C12 112.1(4) . .
C15 C11 C14 108.5(4) . .
C12 C11 C14 110.7(4) . .
C15 C11 S3 113.2(4) . .
C12 C11 S3 105.6(3) . .
C14 C11 S3 106.6(3) . .
N3 C12 C13 104.1(4) . .
N3 C12 C11 109.9(4) . .
C13 C12 C11 111.5(4) . .
O6 C13 O5 122.6(5) . .
O6 C13 C12 123.8(5) . .
O5 C13 C12 113.6(4) . .
O6 C13 Na3 47.3(3) . .
O5 C13 Na3 80.2(3) . .
C12 C13 Na3 156.8(3) . .
C19 C16 C20 110.0(5) . .
C19 C16 C17 111.4(4) . .
C20 C16 C17 110.1(4) . .
C19 C16 S4 112.8(3) . .
C20 C16 S4 107.1(4) . .
C17 C16 S4 105.4(3) . .
N4 C17 C18 105.1(4) . .
N4 C17 C16 109.0(4) . .
C18 C17 C16 109.9(4) . .
O8 C18 O7 124.3(5) . .
O8 C18 C17 121.4(5) . .
O7 C18 C17 114.3(4) . .
C3 O1 Co1 114.4(3) . .
C3 O1 N5 100.3(3) . .
Co1 O1 N5 99.80(15) . .
C3 O2 Na1 152.5(4) . .
C3 O2 Na2 117.6(3) . .
Na1 O2 Na2 86.79(13) . .
C8 O3 Co1 112.5(3) . .
C8 O3 N8 103.8(3) . .
Co1 O3 N8 97.73(15) . .
C8 O4 Na2 141.2(4) . 1_655
C13 O5 Co2 113.4(3) . .
C13 O5 N6 104.4(3) . .
Co2 O5 N6 100.45(15) . .
C13 O6 Na4 151.7(4) . .
C13 O6 Na3 111.1(3) . .
Na4 O6 Na3 90.18(14) . .
C18 O7 Co2 113.3(3) . .
C18 O7 N7 105.7(3) . .
Co2 O7 N7 99.46(15) . .
C18 O8 Na1 130.6(4) . 3_655
O9 Na1 O8 82.9(2) . 3_645
O9 Na1 O2 90.0(2) . .
O8 Na1 O2 100.77(15) 3_645 .
O9 Na1 O34 95.2(2) . .
O8 Na1 O34 178.01(16) 3_645 .
O2 Na1 O34 79.62(14) . .
O9 Na1 O33 172.6(2) . .
O8 Na1 O33 101.39(15) 3_645 .
O2 Na1 O33 83.32(14) . .
O34 Na1 O33 80.58(14) . .
O9 Na1 O13 98.4(2) . .
O8 Na1 O13 96.83(16) 3_645 .
O2 Na1 O13 161.30(16) . .
O34 Na1 O13 83.00(15) . .
O33 Na1 O13 87.09(16) . .
O9 Na1 Na2 120.8(2) . .
O8 Na1 Na2 135.58(13) 3_645 .
O2 Na1 Na2 48.07(10) . .
O34 Na1 Na2 45.96(10) . .
O33 Na1 Na2 52.05(11) . .
O13 Na1 Na2 113.82(13) . .
O35 Na2 O34 88.71(17) . .
O35 Na2 O4 98.19(17) . 1_455
O34 Na2 O4 88.71(15) . 1_455
O35 Na2 O2 100.76(16) . .
O34 Na2 O2 77.48(14) . .
O4 Na2 O2 156.19(15) 1_455 .
O35 Na2 O17 81.77(19) . .
O34 Na2 O17 170.32(18) . .
O4 Na2 O17 90.91(16) 1_455 .
O2 Na2 O17 105.93(16) . .
O35 Na2 O33 164.95(17) . .
O34 Na2 O33 76.24(13) . .
O4 Na2 O33 81.40(14) 1_455 .
O2 Na2 O33 76.56(13) . .
O17 Na2 O33 113.26(18) . .
O35 Na2 Na1 122.06(14) . .
O34 Na2 Na1 46.17(10) . .
O4 Na2 Na1 111.84(12) 1_455 .
O2 Na2 Na1 45.13(9) . .
O17 Na2 Na1 141.94(14) . .
O33 Na2 Na1 46.13(9) . .
O37 Na3 O36 111.7(2) . .
O37 Na3 O25 92.8(2) . .
O36 Na3 O25 150.4(2) . .
O37 Na3 O6 130.4(2) . .
O36 Na3 O6 77.93(16) . .
O25 Na3 O6 99.1(2) . .
O37 Na3 O22 104.0(2) . .
O36 Na3 O22 77.70(17) . .
O25 Na3 O22 80.53(19) . .
O6 Na3 O22 125.33(16) . .
O37 Na3 O21 153.8(2) . .
O36 Na3 O21 78.64(16) . .
O25 Na3 O21 72.33(17) . .
O6 Na3 O21 74.37(14) . .
O22 Na3 O21 53.21(13) . .
O37 Na3 C13 116.3(2) . .
O36 Na3 C13 98.59(17) . .
O25 Na3 C13 84.18(19) . .
O6 Na3 C13 21.54(13) . .
O22 Na3 C13 137.41(16) . .
O21 Na3 C13 84.29(14) . .
O37 Na3 Cl4 128.79(18) . .
O36 Na3 Cl4 78.30(12) . .
O25 Na3 Cl4 73.34(15) . .
O6 Na3 Cl4 100.65(12) . .
O22 Na3 Cl4 26.36(10) . .
O21 Na3 Cl4 26.94(9) . .
C13 Na3 Cl4 111.05(12) . .
O37 Na3 Na4 153.4(2) . .
O36 Na3 Na4 45.84(14) . .
O25 Na3 Na4 113.22(17) . .
O6 Na3 Na4 43.32(10) . .
O22 Na3 Na4 86.19(13) . .
O21 Na3 Na4 48.88(11) . .
C13 Na3 Na4 63.98(11) . .
Cl4 Na3 Na4 67.41(7) . .
O6 Na4 O28 167.6(2) . 2_455
O6 Na4 O36 79.23(16) . .
O28 Na4 O36 88.52(17) 2_455 .
O6 Na4 O23 94.42(16) . 2_455
O28 Na4 O23 95.83(18) 2_455 2_455
O36 Na4 O23 154.3(2) . 2_455
O6 Na4 O21 78.74(15) . .
O28 Na4 O21 101.17(18) 2_455 .
O36 Na4 O21 79.74(15) . .
O23 Na4 O21 123.76(19) 2_455 .
O6 Na4 O22 91.00(16) . 2_455
O28 Na4 O22 100.94(18) 2_455 2_455
O36 Na4 O22 153.27(18) . 2_455
O23 Na4 O22 50.21(14) 2_455 2_455
O21 Na4 O22 73.94(15) . 2_455
O6 Na4 Cl4 93.45(13) . 2_455
O28 Na4 Cl4 98.77(15) 2_455 2_455
O36 Na4 Cl4 172.62(14) . 2_455
O23 Na4 Cl4 24.18(10) 2_455 2_455
O21 Na4 Cl4 99.83(14) . 2_455
O22 Na4 Cl4 26.03(9) 2_455 2_455
O6 Na4 Na3 46.50(11) . .
O28 Na4 Na3 124.03(15) 2_455 .
O36 Na4 Na3 44.25(11) . .
O23 Na4 Na3 140.06(14) 2_455 .
O21 Na4 Na3 51.78(11) . .
O22 Na4 Na3 112.35(13) 2_455 .
Cl4 Na4 Na3 130.15(10) 2_455 .
O9 Cl1 O12 112.9(4) . .
O9 Cl1 O10 106.3(4) . .
O12 Cl1 O10 111.6(4) . .
O9 Cl1 O11 109.0(4) . .
O12 Cl1 O11 108.1(3) . .
O10 Cl1 O11 109.0(4) . .
O14 Cl2 O16 111.0(5) . .
O14 Cl2 O15 108.7(4) . .
O16 Cl2 O15 108.1(4) . .
O14 Cl2 O13 111.6(3) . .
O16 Cl2 O13 109.0(3) . .
O15 Cl2 O13 108.4(3) . .
O17 Cl3 O20 109.3(3) . .
O17 Cl3 O18 108.6(3) . .
O20 Cl3 O18 110.6(3) . .
O17 Cl3 O19 111.3(4) . .
O20 Cl3 O19 107.9(3) . .
O18 Cl3 O19 109.2(3) . .
O24 Cl4 O23 111.1(3) . .
O24 Cl4 O22 109.4(3) . .
O23 Cl4 O22 107.6(3) . .
O24 Cl4 O21 109.2(3) . .
O23 Cl4 O21 111.0(3) . .
O22 Cl4 O21 108.5(3) . .
O24 Cl4 Na3 128.7(2) . .
O23 Cl4 Na3 120.0(2) . .
O22 Cl4 Na3 51.66(19) . .
O21 Cl4 Na3 57.06(18) . .
O24 Cl4 Na4 126.9(2) . 2
O23 Cl4 Na4 47.0(2) . 2
O22 Cl4 Na4 60.6(2) . 2
O21 Cl4 Na4 123.69(18) . 2
Na3 Cl4 Na4 88.11(7) . 2
O26 Cl5 O25 110.5(3) . .
O26 Cl5 O28 110.1(3) . .
O25 Cl5 O28 109.4(3) . .
O26 Cl5 O27 109.7(3) . .
O25 Cl5 O27 108.1(3) . .
O28 Cl5 O27 108.9(3) . .
O32 Cl6 O31 111.1(3) . .
O32 Cl6 O29 110.8(4) . .
O31 Cl6 O29 110.9(4) . .
O32 Cl6 O30 111.4(3) . .
O31 Cl6 O30 107.0(3) . .
O29 Cl6 O30 105.4(4) . .
Cl1 O9 Na1 165.5(5) . .
Cl2 O13 Na1 138.1(3) . .
Cl3 O17 Na2 163.4(3) . .
Cl4 O21 Na4 126.7(2) . .
Cl4 O21 Na3 96.0(2) . .
Na4 O21 Na3 79.34(14) . .
Cl4 O22 Na3 102.0(2) . .
Cl4 O22 Na4 93.3(2) . 2
Na3 O22 Na4 112.06(19) . 2
Cl4 O23 Na4 108.8(3) . 2
Cl5 O25 Na3 149.3(4) . .
Cl5 O28 Na4 130.9(3) . 2
Na1 O33 Na2 81.83(13) . .
Na2 O34 Na1 87.87(14) . .
Na3 O36 Na4 89.91(16) . .

loop_
_geom_bond_atom_site_label_1
_geom_bond_atom_site_label_2
_geom_bond_distance
_geom_bond_site_symmetry_2
Pt1 N5 2.057(4) .
Pt1 N6 2.062(4) .
Pt1 S3 2.3326(12) .
Pt1 S1 2.3351(12) .
Pt1 Pt2 3.1735(4) .
Pt2 N8 2.049(4) .
Pt2 N7 2.067(4) .
Pt2 S2 2.3198(11) .
Pt2 S4 2.3258(12) .
Co1 O1 1.893(3) .
Co1 O3 1.923(3) .
Co1 N2 1.953(4) .
Co1 N1 1.969(4) .
Co1 S1 2.2734(13) .
Co1 S2 2.2765(13) .
Co2 O7 1.907(3) .
Co2 O5 1.912(3) .
Co2 N3 1.957(4) .
Co2 N4 1.962(4) .
Co2 S4 2.2626(14) .
Co2 S3 2.2685(14) .
S1 C1 1.883(5) .
S2 C6 1.879(5) .
S3 C11 1.882(5) .
S4 C16 1.882(5) .
N1 C2 1.489(6) .
N2 C7 1.471(6) .
N3 C12 1.470(6) .
N4 C17 1.484(6) .
N5 C21 1.488(6) .
N5 O1 2.865(5) .
N6 C22 1.494(6) .
N6 O5 2.949(5) .
N7 C23 1.482(6) .
N7 O7 2.922(5) .
N8 C24 1.493(7) .
N8 O3 2.988(5) .
C1 C4 1.528(7) .
C1 C2 1.543(7) .
C1 C5 1.546(7) .
C2 C3 1.525(7) .
C3 O2 1.223(6) .
C3 O1 1.297(6) .
C6 C9 1.536(7) .
C6 C10 1.539(7) .
C6 C7 1.546(7) .
C7 C8 1.509(7) .
C8 O4 1.228(6) .
C8 O3 1.307(6) .
C11 C15 1.513(7) .
C11 C12 1.535(7) .
C11 C14 1.535(7) .
C12 C13 1.521(7) .
C13 O6 1.218(6) .
C13 O5 1.304(6) .
C13 Na3 3.095(6) .
C16 C19 1.521(7) .
C16 C20 1.533(7) .
C16 C17 1.540(7) .
C17 C18 1.525(7) .
C18 O8 1.222(6) .
C18 O7 1.296(6) .
O2 Na1 2.351(4) .
O2 Na2 2.468(4) .
O4 Na2 2.400(4) 1_655
O6 Na4 2.307(4) .
O6 Na3 2.439(4) .
O8 Na1 2.333(4) 3_655
Na1 O9 2.300(6) .
Na1 O8 2.333(4) 3_645
Na1 O34 2.391(4) .
Na1 O33 2.412(4) .
Na1 O13 2.438(4) .
Na1 Na2 3.312(3) .
Na2 O35 2.289(5) .
Na2 O34 2.382(4) .
Na2 O4 2.400(4) 1_455
Na2 O17 2.516(5) .
Na2 O33 2.638(4) .
Na3 O37 2.267(6) .
Na3 O36 2.346(4) .
Na3 O25 2.361(5) .
Na3 O22 2.554(5) .
Na3 O21 2.688(5) .
Na3 Cl4 3.185(3) .
Na3 Na4 3.362(3) .
Na4 O28 2.347(5) 2_455
Na4 O36 2.412(6) .
Na4 O23 2.541(6) 2_455
Na4 O21 2.577(5) .
Na4 O22 2.871(6) 2_455
Na4 Cl4 3.288(3) 2_455
Cl1 O9 1.387(5) .
Cl1 O12 1.417(5) .
Cl1 O10 1.419(5) .
Cl1 O11 1.426(4) .
Cl2 O14 1.393(6) .
Cl2 O16 1.413(5) .
Cl2 O15 1.430(5) .
Cl2 O13 1.434(4) .
Cl3 O17 1.419(5) .
Cl3 O20 1.431(4) .
Cl3 O18 1.443(4) .
Cl3 O19 1.447(5) .
Cl4 O24 1.422(4) .
Cl4 O23 1.423(4) .
Cl4 O22 1.446(4) .
Cl4 O21 1.451(4) .
Cl4 Na4 3.288(3) 2
Cl5 O26 1.415(4) .
Cl5 O25 1.421(5) .
Cl5 O28 1.421(4) .
Cl5 O27 1.433(4) .
Cl6 O32 1.400(5) .
Cl6 O31 1.420(5) .
Cl6 O29 1.428(5) .
Cl6 O30 1.428(4) .
O22 Na4 2.871(6) 2
O23 Na4 2.541(6) 2
O28 Na4 2.347(5) 2
